data_7242869
loop_
_publ_author_name
'Thushara, Nadini'
'Darshani, Taniya'
'Samarakoon, Sameera R.'
'Perera, Inoka C.'
'Fronczek, Frank R.'
'Sameera, W. M. C.'
'Perera, Theshini'

_publ_section_title
;
 Synthesis, characterization and biological evaluation of dipicolylamine
 sulfonamide derivatized platinum complexes as potential anticancer agents
;
_journal_issue 29
_journal_name_full 'RSC Advances'
_journal_page_first 17658
_journal_page_last 17668
_journal_paper_doi 10.1039/D1RA00842K
_journal_volume 11
_journal_year 2021
_chemical_formula_moiety 'C22 H19 Cl2 N3 O2 Pt S'
_chemical_formula_sum 'C22 H19 Cl2 N3 O2 Pt S'
_chemical_formula_weight 655.45
_space_group_crystal_system monoclinic
_space_group_IT_number 15
_space_group_name_Hall '-C 2yc'
_space_group_name_H-M_alt 'C 1 2/c 1'
_atom_sites_solution_hydrogens geom
_audit_creation_method SHELXL-2014/7
_audit_update_record
;
2018-09-12 deposited with the CCDC.	2021-05-04 downloaded from the CCDC.
;
_cell_angle_alpha 90
_cell_angle_beta 97.188(4)
_cell_angle_gamma 90
_cell_formula_units_Z 8
_cell_length_a 25.9376(10)
_cell_length_b 9.6371(3)
_cell_length_c 17.6498(6)
_cell_measurement_reflns_used 9997
_cell_measurement_temperature 100.0(5)
_cell_measurement_theta_max 29.27
_cell_measurement_theta_min 2.26
_cell_volume 4377.1(3)
_computing_cell_refinement 'Bruker SAINT'
_computing_data_collection 'Bruker APEX2'
_computing_data_reduction 'Bruker SAINT'
_computing_structure_refinement 'SHELXL-2014/7 (Sheldrick, 2014)'
_computing_structure_solution 'SHELXS-97 (Sheldrick, 2008)'
_diffrn_ambient_temperature 100.0(5)
_diffrn_measured_fraction_theta_full 1.000
_diffrn_measured_fraction_theta_max 0.998
_diffrn_measurement_device_type 'Bruker Kappa APEX-II DUO'
_diffrn_measurement_method '\f and \w scans'
_diffrn_radiation_monochromator 'TRIUMPH curved graphite'
_diffrn_radiation_source 'fine-focus sealed tube'
_diffrn_radiation_type MoK\a
_diffrn_radiation_wavelength 0.71073
_diffrn_reflns_av_R_equivalents 0.0425
_diffrn_reflns_av_unetI/netI 0.0413
_diffrn_reflns_Laue_measured_fraction_full 1.000
_diffrn_reflns_Laue_measured_fraction_max 0.998
_diffrn_reflns_limit_h_max 36
_diffrn_reflns_limit_h_min -37
_diffrn_reflns_limit_k_max 13
_diffrn_reflns_limit_k_min -13
_diffrn_reflns_limit_l_max 25
_diffrn_reflns_limit_l_min -24
_diffrn_reflns_number 40590
_diffrn_reflns_point_group_measured_fraction_full 1.000
_diffrn_reflns_point_group_measured_fraction_max 0.998
_diffrn_reflns_theta_full 25.000
_diffrn_reflns_theta_max 30.562
_diffrn_reflns_theta_min 2.257
_exptl_absorpt_coefficient_mu 6.776
_exptl_absorpt_correction_T_max 0.876
_exptl_absorpt_correction_T_min 0.632
_exptl_absorpt_correction_type multi-scan
_exptl_absorpt_process_details 'SADABS (Sheldrick, 2004)'
_exptl_crystal_colour colourless
_exptl_crystal_density_diffrn 1.989
_exptl_crystal_description needle
_exptl_crystal_F_000 2528
_exptl_crystal_size_max 0.260
_exptl_crystal_size_mid 0.060
_exptl_crystal_size_min 0.020
_refine_diff_density_max 2.522
_refine_diff_density_min -1.195
_refine_diff_density_rms 0.162
_refine_ls_extinction_method none
_refine_ls_goodness_of_fit_ref 1.025
_refine_ls_hydrogen_treatment constr
_refine_ls_matrix_type full
_refine_ls_number_parameters 371
_refine_ls_number_reflns 6705
_refine_ls_number_restraints 75
_refine_ls_restrained_S_all 1.033
_refine_ls_R_factor_all 0.0501
_refine_ls_R_factor_gt 0.0298
_refine_ls_shift/su_max 0.006
_refine_ls_shift/su_mean 0.000
_refine_ls_structure_factor_coef Fsqd
_refine_ls_weighting_details 'w=1/[\s^2^(Fo^2^)+(0.0353P)^2^+5.0712P] where P=(Fo^2^+2Fc^2^)/3'
_refine_ls_weighting_scheme calc
_refine_ls_wR_factor_gt 0.0629
_refine_ls_wR_factor_ref 0.0697
_reflns_Friedel_coverage 0.000
_reflns_number_gt 5248
_reflns_number_total 6705
_reflns_threshold_expression 'I > 2\s(I)'
_cod_data_source_file d1ra00842k2.cif
_cod_data_source_block Himali45
_cod_original_sg_symbol_H-M 'C 2/c'
_cod_database_code 7242869
_shelx_shelxl_version_number 2014/7
_shelx_space_group_comment
;
The symmetry employed for this shelxl refinement is uniquely defined
by the following loop, which should always be used as a source of
symmetry information in preference to the above space-group names.
They are only intended as comments.
;
_shelx_estimated_absorpt_t_min 0.272
_shelx_estimated_absorpt_t_max 0.876

loop_
_space_group_symop_operation_xyz
'x, y, z'
'-x, y, -z+1/2'
'x+1/2, y+1/2, z'
'-x+1/2, y+1/2, -z+1/2'
'-x, -y, -z'
'x, -y, z-1/2'
'-x+1/2, -y+1/2, -z'
'x+1/2, -y+1/2, z-1/2'

loop_
_atom_site_label
_atom_site_type_symbol
_atom_site_fract_x
_atom_site_fract_y
_atom_site_fract_z
_atom_site_U_iso_or_equiv
_atom_site_adp_type
_atom_site_occupancy
_atom_site_site_symmetry_order
_atom_site_calc_flag
_atom_site_refinement_flags_posn
_atom_site_refinement_flags_adp
_atom_site_refinement_flags_occupancy
_atom_site_disorder_assembly
_atom_site_disorder_group
Pt1 Pt 0.74038(2) 0.48291(2) 0.45334(2) 0.01900(5) Uani 1 1 d . . . . .
Cl1 Cl 0.77094(4) 0.53219(9) 0.57799(5) 0.02717(19) Uani 1 1 d . . . . .
Cl2 Cl 0.81924(4) 0.53538(10) 0.41388(6) 0.0303(2) Uani 1 1 d . . . . .
S1 S 0.57754(4) 0.69968(10) 0.31948(6) 0.0304(2) Uani 1 1 d . . . . .
N1 N 0.67013(11) 0.4383(3) 0.48639(16) 0.0203(6) Uani 1 1 d . . . . .
N2 N 0.63499(12) 0.6718(3) 0.36541(18) 0.0281(7) Uani 1 1 d . . . . .
N3 N 0.71316(11) 0.4299(3) 0.34434(16) 0.0208(6) Uani 1 1 d . . . . .
C1 C 0.66169(14) 0.3116(4) 0.51394(19) 0.0242(8) Uani 1 1 d . . . . .
H1 H 0.6881 0.2433 0.5143 0.029 Uiso 1 1 calc R U . . .
C2 C 0.61606(15) 0.2772(4) 0.5417(2) 0.0326(9) Uani 1 1 d . . . . .
H2 H 0.6111 0.1870 0.5612 0.039 Uiso 1 1 calc R U . . .
C3 C 0.57770(16) 0.3764(5) 0.5406(2) 0.0381(10) Uani 1 1 d . . . . .
H3 H 0.5462 0.3562 0.5605 0.046 Uiso 1 1 calc R U . . .
C4 C 0.58558(17) 0.5048(4) 0.5102(2) 0.0325(9) Uani 1 1 d . . . . .
H4 H 0.5589 0.5727 0.5075 0.039 Uiso 1 1 calc R U . . .
C5 C 0.63219(15) 0.5359(4) 0.4836(2) 0.0249(8) Uani 1 1 d . . . . .
C6 C 0.64173(14) 0.6756(4) 0.4497(2) 0.0263(8) Uani 1 1 d . . . . .
H6A H 0.6173 0.7441 0.4671 0.032 Uiso 1 1 calc R U . . .
H6B H 0.6775 0.7064 0.4683 0.032 Uiso 1 1 calc R U . . .
C7 C 0.67957(15) 0.6673(4) 0.3218(2) 0.0269(8) Uani 1 1 d . . . . .
H7A H 0.7109 0.7006 0.3546 0.032 Uiso 1 1 calc R U . . .
H7B H 0.6730 0.7309 0.2776 0.032 Uiso 1 1 calc R U . . .
C8 C 0.68988(15) 0.5235(4) 0.2933(2) 0.0244(8) Uani 1 1 d . . . . .
C9 C 0.67534(17) 0.4829(4) 0.2182(2) 0.0317(9) Uani 1 1 d . . . . .
H9 H 0.6598 0.5484 0.1821 0.038 Uiso 1 1 calc R U . . .
C10 C 0.68316(16) 0.3490(5) 0.1955(2) 0.0344(9) Uani 1 1 d . . . . .
H10 H 0.6738 0.3221 0.1439 0.041 Uiso 1 1 calc R U . . .
C11 C 0.70499(15) 0.2537(4) 0.2492(2) 0.0308(9) Uani 1 1 d . . . . .
H11 H 0.7095 0.1596 0.2354 0.037 Uiso 1 1 calc R U . . .
C12 C 0.71992(14) 0.2985(4) 0.3227(2) 0.0262(8) Uani 1 1 d . . . . .
H12 H 0.7355 0.2341 0.3594 0.031 Uiso 1 1 calc R U . . .
O1 O 0.54104(17) 0.6971(6) 0.3813(3) 0.0289(12) Uani 0.570(4) 1 d . . P A 1
O2 O 0.5695(2) 0.6117(6) 0.2596(3) 0.0310(12) Uani 0.570(4) 1 d . . P A 1
C13 C 0.57922(18) 0.8733(7) 0.2890(4) 0.0254(15) Uani 0.570(4) 1 d D . P A 1
C14 C 0.55947(18) 0.8968(7) 0.2146(4) 0.0300(16) Uani 0.570(4) 1 d D . P A 1
H14 H 0.5515 0.8208 0.1809 0.036 Uiso 0.570(4) 1 calc R U P A 1
C15 C 0.55094(16) 1.0347(8) 0.1878(4) 0.0381(18) Uani 0.570(4) 1 d D U P A 1
C16 C 0.5302(3) 1.0598(11) 0.1095(6) 0.052(3) Uani 0.570(4) 1 d D U P A 1
H16 H 0.5221 0.9861 0.0743 0.062 Uiso 0.570(4) 1 calc R U P A 1
C17 C 0.5230(3) 1.1970(11) 0.0883(6) 0.067(3) Uani 0.570(4) 1 d D U P A 1
H17 H 0.5093 1.2188 0.0373 0.080 Uiso 0.570(4) 1 calc R U P A 1
C18 C 0.5357(3) 1.3081(11) 0.1425(6) 0.054(2) Uani 0.570(4) 1 d D U P A 1
H18 H 0.5301 1.4014 0.1262 0.064 Uiso 0.570(4) 1 calc R U P A 1
C19 C 0.5545(2) 1.2839(9) 0.2120(5) 0.055(2) Uani 0.570(4) 1 d D U P A 1
H19 H 0.5624 1.3593 0.2461 0.066 Uiso 0.570(4) 1 calc R U P A 1
C20 C 0.5635(2) 1.1445(8) 0.2390(5) 0.0415(19) Uani 0.570(4) 1 d D U P A 1
C21 C 0.5843(3) 1.1152(11) 0.3183(6) 0.0407(14) Uani 0.570(4) 1 d D . P A 1
H21 H 0.5923 1.1894 0.3532 0.049 Uiso 0.570(4) 1 calc R U P A 1
C22 C 0.5920(2) 0.9817(9) 0.3421(5) 0.0313(16) Uani 0.570(4) 1 d D . P A 1
H22 H 0.6056 0.9617 0.3934 0.038 Uiso 0.570(4) 1 calc R U P A 1
O1A O 0.5420(2) 0.6184(8) 0.3462(4) 0.0364(17) Uani 0.430(4) 1 d . . P A 2
O2A O 0.5843(3) 0.6811(8) 0.2311(4) 0.0371(18) Uani 0.430(4) 1 d . . P A 2
C13A C 0.5663(3) 0.8752(9) 0.3288(4) 0.027(2) Uani 0.430(4) 1 d D . P A 2
C14A C 0.5184(3) 0.9090(9) 0.3484(3) 0.0256(19) Uani 0.430(4) 1 d D . P A 2
H14A H 0.4944 0.8391 0.3586 0.031 Uiso 0.430(4) 1 calc R U P A 2
C15A C 0.5056(3) 1.0534(9) 0.3531(2) 0.0265(19) Uani 0.430(4) 1 d D . P A 2
C16A C 0.4559(4) 1.0932(10) 0.3734(4) 0.026(2) Uani 0.430(4) 1 d D . P A 2
H16A H 0.4311 1.0256 0.3839 0.032 Uiso 0.430(4) 1 calc R U P A 2
C17A C 0.4454(4) 1.2309(10) 0.3771(4) 0.054(4) Uani 0.430(4) 1 d D . P A 2
H17A H 0.4129 1.2615 0.3904 0.065 Uiso 0.430(4) 1 calc R U P A 2
C18A C 0.4836(4) 1.3293(13) 0.3608(4) 0.054(2) Uani 0.430(4) 1 d D . P A 2
H18A H 0.4753 1.4249 0.3637 0.064 Uiso 0.430(4) 1 calc R U P A 2
C19A C 0.5282(4) 1.2977(10) 0.3427(4) 0.040(3) Uani 0.430(4) 1 d D . P A 2
H19A H 0.5519 1.3683 0.3324 0.048 Uiso 0.430(4) 1 calc R U P A 2
C20A C 0.5420(3) 1.1543(9) 0.3379(3) 0.032(2) Uani 0.430(4) 1 d D . P A 2
C21A C 0.5932(5) 1.1147(14) 0.3167(5) 0.0407(14) Uani 0.430(4) 1 d D . P A 2
H21A H 0.6183 1.1812 0.3059 0.049 Uiso 0.430(4) 1 calc R U P A 2
C22A C 0.6017(4) 0.9772(12) 0.3139(4) 0.0313(16) Uani 0.430(4) 1 d D . P A 2
H22A H 0.6343 0.9474 0.3007 0.038 Uiso 0.430(4) 1 calc R U P A 2

loop_
_atom_site_aniso_label
_atom_site_aniso_U_11
_atom_site_aniso_U_22
_atom_site_aniso_U_33
_atom_site_aniso_U_23
_atom_site_aniso_U_13
_atom_site_aniso_U_12
Pt1 0.01924(7) 0.01660(7) 0.02066(7) 0.00388(5) 0.00056(5) 0.00117(5)
Cl1 0.0319(5) 0.0238(5) 0.0238(4) 0.0029(3) -0.0042(4) -0.0036(4)
Cl2 0.0237(5) 0.0306(5) 0.0369(5) 0.0103(4) 0.0049(4) -0.0028(4)
S1 0.0249(5) 0.0223(5) 0.0413(6) 0.0030(4) -0.0060(4) 0.0021(4)
N1 0.0222(15) 0.0196(14) 0.0188(14) -0.0015(12) 0.0019(12) 0.0009(12)
N2 0.0222(16) 0.0267(17) 0.0336(17) 0.0037(14) -0.0034(13) 0.0049(13)
N3 0.0211(15) 0.0196(15) 0.0221(15) 0.0038(12) 0.0042(12) 0.0001(12)
C1 0.028(2) 0.0234(19) 0.0209(17) 0.0033(14) 0.0018(15) 0.0003(15)
C2 0.033(2) 0.034(2) 0.031(2) 0.0128(17) 0.0036(17) -0.0036(17)
C3 0.025(2) 0.052(3) 0.039(2) 0.010(2) 0.0086(18) 0.0012(19)
C4 0.028(2) 0.037(2) 0.034(2) 0.0032(17) 0.0101(17) 0.0101(16)
C5 0.027(2) 0.0217(19) 0.0257(18) -0.0014(15) 0.0031(15) 0.0007(15)
C6 0.0229(19) 0.0230(19) 0.032(2) -0.0013(15) -0.0012(15) 0.0048(14)
C7 0.030(2) 0.0206(19) 0.0285(19) 0.0088(15) -0.0017(16) 0.0027(15)
C8 0.0242(19) 0.0234(19) 0.0250(18) 0.0048(15) 0.0010(15) -0.0004(14)
C9 0.033(2) 0.035(2) 0.0252(19) 0.0073(16) -0.0003(16) 0.0033(17)
C10 0.041(2) 0.042(3) 0.0211(19) -0.0036(17) 0.0055(17) 0.0066(19)
C11 0.034(2) 0.031(2) 0.029(2) -0.0029(17) 0.0082(17) 0.0054(17)
C12 0.027(2) 0.025(2) 0.0285(19) 0.0003(15) 0.0074(15) 0.0052(15)
O1 0.023(3) 0.033(3) 0.031(3) 0.008(2) 0.006(2) 0.003(2)
O2 0.032(3) 0.027(3) 0.032(3) -0.002(2) -0.007(2) -0.001(2)
C13 0.025(4) 0.017(3) 0.034(4) 0.003(3) 0.004(3) 0.004(3)
C14 0.022(3) 0.035(4) 0.036(4) 0.014(3) 0.011(3) 0.005(3)
C15 0.034(3) 0.041(3) 0.041(3) 0.015(3) 0.012(3) 0.010(3)
C16 0.050(5) 0.054(5) 0.052(4) 0.013(4) 0.007(4) 0.005(4)
C17 0.067(5) 0.069(5) 0.065(4) 0.026(4) 0.015(4) 0.006(4)
C18 0.047(5) 0.057(3) 0.063(3) 0.009(4) 0.028(3) 0.007(3)
C19 0.050(4) 0.047(4) 0.072(4) 0.012(3) 0.024(3) 0.005(3)
C20 0.032(3) 0.039(3) 0.057(4) 0.014(3) 0.019(3) 0.002(3)
C21 0.019(3) 0.027(2) 0.079(4) -0.003(2) 0.019(3) -0.005(2)
C22 0.031(4) 0.031(3) 0.031(5) -0.003(4) 0.004(3) 0.004(3)
O1A 0.021(3) 0.030(4) 0.054(5) 0.001(4) -0.011(3) 0.000(3)
O2A 0.039(4) 0.039(5) 0.031(4) -0.008(3) -0.007(3) 0.010(3)
C13A 0.023(5) 0.027(5) 0.029(5) 0.000(4) -0.007(4) 0.011(4)
C14A 0.027(5) 0.030(5) 0.019(4) 0.000(3) 0.001(3) 0.004(3)
C15A 0.024(4) 0.034(5) 0.023(4) 0.005(4) 0.005(3) 0.008(4)
C16A 0.021(5) 0.026(5) 0.032(6) -0.002(4) 0.007(4) 0.009(4)
C17A 0.082(10) 0.028(6) 0.061(8) 0.001(6) 0.041(7) 0.019(6)
C18A 0.047(5) 0.057(3) 0.063(3) 0.009(4) 0.028(3) 0.007(3)
C19A 0.061(7) 0.029(5) 0.033(5) 0.005(4) 0.015(5) 0.008(5)
C20A 0.037(6) 0.035(5) 0.025(5) 0.000(4) 0.008(4) -0.007(4)
C21A 0.019(3) 0.027(2) 0.079(4) -0.003(2) 0.019(3) -0.005(2)
C22A 0.031(4) 0.031(3) 0.031(5) -0.003(4) 0.004(3) 0.004(3)

loop_
_atom_type_symbol
_atom_type_description
_atom_type_scat_dispersion_real
_atom_type_scat_dispersion_imag
_atom_type_scat_source
C C 0.0033 0.0016 'International Tables Vol C Tables 4.2.6.8 and 6.1.1.4'
H H 0.0000 0.0000 'International Tables Vol C Tables 4.2.6.8 and 6.1.1.4'
N N 0.0061 0.0033 'International Tables Vol C Tables 4.2.6.8 and 6.1.1.4'
O O 0.0106 0.0060 'International Tables Vol C Tables 4.2.6.8 and 6.1.1.4'
S S 0.1246 0.1234 'International Tables Vol C Tables 4.2.6.8 and 6.1.1.4'
Cl Cl 0.1484 0.1585 'International Tables Vol C Tables 4.2.6.8 and 6.1.1.4'
Pt Pt -1.7033 8.3905 'International Tables Vol C Tables 4.2.6.8 and 6.1.1.4'

loop_
_geom_angle_atom_site_label_1
_geom_angle_atom_site_label_2
_geom_angle_atom_site_label_3
_geom_angle
_geom_angle_site_symmetry_1
_geom_angle_site_symmetry_3
_geom_angle_publ_flag
N1 Pt1 N3 90.05(11) . . ?
N1 Pt1 Cl1 89.03(8) . . ?
N3 Pt1 Cl1 177.34(9) . . ?
N1 Pt1 Cl2 178.95(8) . . ?
N3 Pt1 Cl2 89.16(8) . . ?
Cl1 Pt1 Cl2 91.79(4) . . ?
O2 S1 O1 120.0(3) . . ?
O1A S1 O2A 116.3(4) . . ?
O1A S1 N2 110.8(3) . . ?
O2 S1 N2 109.1(2) . . ?
O1 S1 N2 104.6(2) . . ?
O2A S1 N2 105.1(3) . . ?
O1A S1 C13A 114.1(4) . . ?
O2A S1 C13A 104.0(4) . . ?
N2 S1 C13A 105.6(3) . . ?
O2 S1 C13 111.4(3) . . ?
O1 S1 C13 105.9(3) . . ?
N2 S1 C13 104.7(2) . . ?
C1 N1 C5 119.5(3) . . ?
C1 N1 Pt1 119.4(2) . . ?
C5 N1 Pt1 121.1(3) . . ?
C7 N2 C6 121.8(3) . . ?
C7 N2 S1 118.4(3) . . ?
C6 N2 S1 118.9(2) . . ?
C12 N3 C8 120.1(3) . . ?
C12 N3 Pt1 117.7(2) . . ?
C8 N3 Pt1 122.2(2) . . ?
N1 C1 C2 122.3(4) . . ?
N1 C1 H1 118.8 . . ?
C2 C1 H1 118.8 . . ?
C1 C2 C3 118.6(4) . . ?
C1 C2 H2 120.7 . . ?
C3 C2 H2 120.7 . . ?
C4 C3 C2 119.2(4) . . ?
C4 C3 H3 120.4 . . ?
C2 C3 H3 120.4 . . ?
C3 C4 C5 120.4(4) . . ?
C3 C4 H4 119.8 . . ?
C5 C4 H4 119.8 . . ?
N1 C5 C4 119.9(3) . . ?
N1 C5 C6 118.6(3) . . ?
C4 C5 C6 121.5(3) . . ?
N2 C6 C5 111.9(3) . . ?
N2 C6 H6A 109.2 . . ?
C5 C6 H6A 109.2 . . ?
N2 C6 H6B 109.2 . . ?
C5 C6 H6B 109.2 . . ?
H6A C6 H6B 107.9 . . ?
N2 C7 C8 112.7(3) . . ?
N2 C7 H7A 109.0 . . ?
C8 C7 H7A 109.0 . . ?
N2 C7 H7B 109.0 . . ?
C8 C7 H7B 109.0 . . ?
H7A C7 H7B 107.8 . . ?
N3 C8 C9 119.3(3) . . ?
N3 C8 C7 118.0(3) . . ?
C9 C8 C7 122.6(3) . . ?
C10 C9 C8 120.8(4) . . ?
C10 C9 H9 119.6 . . ?
C8 C9 H9 119.6 . . ?
C9 C10 C11 119.0(4) . . ?
C9 C10 H10 120.5 . . ?
C11 C10 H10 120.5 . . ?
C12 C11 C10 118.6(4) . . ?
C12 C11 H11 120.7 . . ?
C10 C11 H11 120.7 . . ?
N3 C12 C11 122.2(4) . . ?
N3 C12 H12 118.9 . . ?
C11 C12 H12 118.9 . . ?
C14 C13 C22 122.8(7) . . ?
C14 C13 S1 115.5(5) . . ?
C22 C13 S1 120.8(6) . . ?
C13 C14 C15 119.9(7) . . ?
C13 C14 H14 120.0 . . ?
C15 C14 H14 120.0 . . ?
C20 C15 C14 118.6(7) . . ?
C20 C15 C16 121.3(8) . . ?
C14 C15 C16 120.1(8) . . ?
C17 C16 C15 116.3(10) . . ?
C17 C16 H16 121.9 . . ?
C15 C16 H16 121.9 . . ?
C16 C17 C18 121.2(10) . . ?
C16 C17 H17 119.4 . . ?
C18 C17 H17 119.4 . . ?
C19 C18 C17 121.7(10) . . ?
C19 C18 H18 119.2 . . ?
C17 C18 H18 119.2 . . ?
C18 C19 C20 121.0(10) . . ?
C18 C19 H19 119.5 . . ?
C20 C19 H19 119.5 . . ?
C15 C20 C19 118.5(8) . . ?
C15 C20 C21 119.9(7) . . ?
C19 C20 C21 121.6(8) . . ?
C22 C21 C20 120.1(9) . . ?
C22 C21 H21 120.0 . . ?
C20 C21 H21 120.0 . . ?
C21 C22 C13 118.7(8) . . ?
C21 C22 H22 120.7 . . ?
C13 C22 H22 120.7 . . ?
C14A C13A C22A 121.3(9) . . ?
C14A C13A S1 115.2(7) . . ?
C22A C13A S1 123.4(7) . . ?
C13A C14A C15A 117.8(8) . . ?
C13A C14A H14A 121.1 . . ?
C15A C14A H14A 121.1 . . ?
C20A C15A C16A 120.6(8) . . ?
C20A C15A C14A 119.8(7) . . ?
C16A C15A C14A 119.6(8) . . ?
C17A C16A C15A 117.8(9) . . ?
C17A C16A H16A 121.1 . . ?
C15A C16A H16A 121.1 . . ?
C16A C17A C18A 119.4(10) . . ?
C16A C17A H17A 120.3 . . ?
C18A C17A H17A 120.3 . . ?
C19A C18A C17A 124.6(12) . . ?
C19A C18A H18A 117.7 . . ?
C17A C18A H18A 117.7 . . ?
C18A C19A C20A 119.1(10) . . ?
C18A C19A H19A 120.5 . . ?
C20A C19A H19A 120.5 . . ?
C15A C20A C19A 118.6(8) . . ?
C15A C20A C21A 121.1(9) . . ?
C19A C20A C21A 120.3(9) . . ?
C22A C21A C20A 114.9(11) . . ?
C22A C21A H21A 122.6 . . ?
C20A C21A H21A 122.6 . . ?
C21A C22A C13A 125.0(10) . . ?
C21A C22A H22A 117.5 . . ?
C13A C22A H22A 117.5 . . ?

loop_
_geom_bond_atom_site_label_1
_geom_bond_atom_site_label_2
_geom_bond_distance
_geom_bond_site_symmetry_2
_geom_bond_publ_flag
Pt1 N1 2.028(3) . ?
Pt1 N3 2.030(3) . ?
Pt1 Cl1 2.2930(9) . ?
Pt1 Cl2 2.2980(9) . ?
S1 O1A 1.340(7) . ?
S1 O2 1.350(5) . ?
S1 O1 1.532(5) . ?
S1 O2A 1.601(7) . ?
S1 N2 1.627(3) . ?
S1 C13A 1.728(9) . ?
S1 C13 1.759(6) . ?
N1 C1 1.342(5) . ?
N1 C5 1.358(5) . ?
N2 C7 1.468(5) . ?
N2 C6 1.477(5) . ?
N3 C12 1.340(5) . ?
N3 C8 1.362(5) . ?
C1 C2 1.377(5) . ?
C1 H1 0.9500 . ?
C2 C3 1.378(6) . ?
C2 H2 0.9500 . ?
C3 C4 1.374(6) . ?
C3 H3 0.9500 . ?
C4 C5 1.383(6) . ?
C4 H4 0.9500 . ?
C5 C6 1.507(5) . ?
C6 H6A 0.9900 . ?
C6 H6B 0.9900 . ?
C7 C8 1.509(5) . ?
C7 H7A 0.9900 . ?
C7 H7B 0.9900 . ?
C8 C9 1.388(6) . ?
C9 C10 1.373(6) . ?
C9 H9 0.9500 . ?
C10 C11 1.388(5) . ?
C10 H10 0.9500 . ?
C11 C12 1.377(5) . ?
C11 H11 0.9500 . ?
C12 H12 0.9500 . ?
C13 C14 1.368(9) . ?
C13 C22 1.415(9) . ?
C14 C15 1.419(9) . ?
C14 H14 0.9500 . ?
C15 C20 1.403(10) . ?
C15 C16 1.439(11) . ?
C16 C17 1.381(12) . ?
C16 H16 0.9500 . ?
C17 C18 1.445(12) . ?
C17 H17 0.9500 . ?
C18 C19 1.283(11) . ?
C18 H18 0.9500 . ?
C19 C20 1.434(10) . ?
C19 H19 0.9500 . ?
C20 C21 1.463(11) . ?
C21 C22 1.361(10) . ?
C21 H21 0.9500 . ?
C22 H22 0.9500 . ?
C13A C14A 1.372(10) . ?
C13A C22A 1.391(12) . ?
C14A C15A 1.435(11) . ?
C14A H14A 0.9500 . ?
C15A C20A 1.402(11) . ?
C15A C16A 1.434(11) . ?
C16A C17A 1.358(12) . ?
C16A H16A 0.9500 . ?
C17A C18A 1.427(13) . ?
C17A H17A 0.9500 . ?
C18A C19A 1.274(13) . ?
C18A H18A 0.9500 . ?
C19A C20A 1.433(11) . ?
C19A H19A 0.9500 . ?
C20A C21A 1.475(13) . ?
C21A C22A 1.345(12) . ?
C21A H21A 0.9500 . ?
C22A H22A 0.9500 . ?
